data_4020972
loop_
_publ_author_name
'Yuichi Sawada'
'Akira Oku'

_publ_section_title
;
 Carbon-Carbon Bond-Forming Reaction of Cyclic Sulfonium Ylides
 Stabilized by a Carbonyl Group
;
_journal_name_full 'Journal of Organic Chemistry'
_journal_page_first 2899
_journal_page_last 2901
_journal_paper_doi 10.1021/jo0498009
_journal_volume 69
_journal_year 2004
_chemical_formula_moiety 'C12 H10 O S '
_chemical_formula_sum 'C12 H10 O S'
_chemical_formula_weight 202.27
_space_group_IT_number 61
_symmetry_cell_setting orthorhombic
_symmetry_Int_Tables_number 61
_symmetry_space_group_name_Hall '-P 2ac 2ab'
_symmetry_space_group_name_H-M 'P b c a'
_cell_angle_alpha 89
_cell_angle_beta 89
_cell_angle_gamma 90
_cell_formula_units_Z 8
_cell_length_a 20.78(1)
_cell_length_b 11.496(4)
_cell_length_c 8.242(2)
_cell_measurement_temperature 198.1
_cell_volume 1968(1)
_exptl_crystal_density_diffrn 1.365
_cod_original_formula_sum 'C12 H10 O S '
_cod_database_code 4020972

loop_
_symmetry_equiv_pos_as_xyz
x,y,z
-x,-y,-z
-x+1/2,y+1/2,z
x+1/2,-y+1/2,-z
x,-y+1/2,z+1/2
-x,y+1/2,-z+1/2
-x+1/2,-y,z+1/2
x+1/2,y,-z+1/2

loop_
_atom_site_label
_atom_site_type_symbol
_atom_site_fract_x
_atom_site_fract_y
_atom_site_fract_z
_atom_site_U_iso_or_equiv
_atom_site_adp_type
_atom_site_occupancy
_atom_site_symmetry_multiplicity
_atom_site_calc_flag
_atom_site_refinement_flags
_atom_site_disorder_assembly
_atom_site_disorder_group
S(1) S 0.86680(2) 0.22130(4) 0.74507(5) 0.0295(3) Uani 1.00 1 d . . .
O(1) O 1.00935(7) 0.3354(1) 0.9964(2) 0.0383(4) Uani 1.00 1 d . . .
C(1) C 0.9026(1) -0.0099(2) 0.7738(3) 0.0389(5) Uani 1.00 1 d . . .
C(2) C 0.91786(9) 0.1125(2) 0.8194(2) 0.0303(5) Uani 1.00 1 d . . .
C(3) C 0.9670(1) 0.1525(2) 0.9079(2) 0.0323(5) Uani 1.00 1 d . . .
C(4) C 0.96920(9) 0.2784(2) 0.9231(2) 0.0287(5) Uani 1.00 1 d . . .
C(5) C 0.91445(8) 0.3312(2) 0.8291(2) 0.0265(5) Uani 1.00 1 d . . .
C(6) C 0.90796(9) 0.4473(2) 0.8131(2) 0.0270(4) Uani 1.00 1 d . . .
C(7) C 0.86074(9) 0.5147(2) 0.7215(3) 0.0277(5) Uani 1.00 1 d . . .
C(8) C 0.8083(1) 0.4669(2) 0.6390(3) 0.0349(5) Uani 1.00 1 d . . .
C(9) C 0.7673(1) 0.5366(2) 0.5494(3) 0.0393(5) Uani 1.00 1 d . . .
C(10) C 0.7778(1) 0.6553(2) 0.5385(3) 0.0411(5) Uani 1.00 1 d . . .
C(11) C 0.8291(1) 0.7042(2) 0.6214(3) 0.0435(6) Uani 1.00 1 d . . .
C(12) C 0.8697(1) 0.6354(2) 0.7134(3) 0.0343(5) Uani 1.00 1 d . . .
H(1) H 0.910(2) -0.021(4) 0.664(6) 0.08(1) Uiso 1.00 1 c . . .
H(2) H 0.853(2) -0.031(6) 0.773(6) 0.09(1) Uiso 1.00 1 c . . .
H(3) H 0.930(2) -0.059(5) 0.813(7) 0.11(2) Uiso 1.00 1 c . . .
H(4) H 1.000(1) 0.106(2) 0.950(3) 0.041(6) Uiso 1.00 1 c . . .
H(5) H 0.940(1) 0.496(2) 0.856(3) 0.034(6) Uiso 1.00 1 c . . .
H(6) H 0.800(1) 0.384(3) 0.647(3) 0.047(7) Uiso 1.00 1 c . . .
H(7) H 0.732(1) 0.501(3) 0.504(4) 0.044(7) Uiso 1.00 1 c . . .
H(8) H 0.750(1) 0.703(3) 0.467(4) 0.049(8) Uiso 1.00 1 c . . .
H(9) H 0.842(2) 0.788(3) 0.615(4) 0.060(9) Uiso 1.00 1 c . . .
H(10) H 0.903(2) 0.667(4) 0.762(4) 0.053(9) Uiso 1.00 1 c . . .

loop_
_atom_site_aniso_label
_atom_site_aniso_U_11
_atom_site_aniso_U_22
_atom_site_aniso_U_33
_atom_site_aniso_U_12
_atom_site_aniso_U_13
_atom_site_aniso_U_23
S(1) 0.0282(4) 0.0300(4) 0.0302(4) -0.0031(2) -0.0031(1) -0.0039(2)
O(1) 0.0370(8) 0.0395(8) 0.0384(8) -0.0075(6) -0.0129(6) 0.0022(7)
C(1) 0.048(1) 0.033(1) 0.036(1) -0.003(1) 0.0019(9) -0.0042(9)
C(2) 0.0342(9) 0.030(1) 0.027(1) -0.0008(8) 0.0067(7) 0.0008(7)
C(3) 0.034(1) 0.031(1) 0.032(1) -0.0014(8) -0.0008(8) 0.0054(8)
C(4) 0.0279(9) 0.034(1) 0.0243(9) -0.0036(7) 0.0003(7) 0.0022(7)
C(5) 0.0267(9) 0.032(1) 0.0209(9) -0.0034(7) 0.0009(6) 0.0002(7)
C(6) 0.0270(9) 0.0313(9) 0.0227(9) -0.0044(7) -0.0015(7) -0.0005(7)
C(7) 0.0285(9) 0.031(1) 0.0237(9) 0.0015(8) 0.0027(7) -0.0018(8)
C(8) 0.031(1) 0.038(1) 0.035(1) -0.0030(8) -0.0033(8) 0.0030(8)
C(9) 0.030(1) 0.051(1) 0.037(1) 0.0000(8) -0.0052(8) 0.0011(9)
C(10) 0.039(1) 0.046(1) 0.038(1) 0.0151(9) -0.0015(9) 0.0016(9)
C(11) 0.046(1) 0.032(1) 0.052(1) 0.0100(9) -0.004(1) -0.003(1)
C(12) 0.035(1) 0.030(1) 0.037(1) 0.0032(8) -0.0034(8) -0.0066(9)

loop_
_geom_bond_atom_site_label_1
_geom_bond_atom_site_label_2
_geom_bond_distance
_geom_bond_publ_flag
_geom_bond_site_symmetry_1
_geom_bond_site_symmetry_2
S(1) C(2) 1.751(2) yes . .
S(1) C(5) 1.749(2) yes . .
O(1) C(4) 1.221(2) yes . .
C(1) C(2) 1.490(3) yes . .
C(1) H(1) 0.92(5) no . .
C(1) H(2) 1.06(4) no . .
C(1) H(3) 0.86(5) no . .
C(2) C(3) 1.336(3) yes . .
C(3) C(4) 1.454(3) yes . .
C(3) H(4) 0.93(3) no . .
C(4) C(5) 1.505(3) yes . .
C(5) C(6) 1.348(3) yes . .
C(6) C(7) 1.460(3) yes . .
C(6) H(5) 0.94(3) no . .
C(7) C(8) 1.397(3) yes . .
C(7) C(12) 1.402(3) yes . .
C(8) C(9) 1.383(3) yes . .
C(8) H(6) 0.98(3) no . .
C(9) C(10) 1.385(4) yes . .
C(9) H(7) 0.92(3) no . .
C(10) C(11) 1.386(3) yes . .
C(10) H(8) 0.99(3) no . .
C(11) C(12) 1.382(3) yes . .
C(11) H(9) 1.00(4) no . .
C(12) H(10) 0.88(4) no . .

loop_
_cod_related_entry_id
_cod_related_entry_database
_cod_related_entry_code
1 ChemSpider 9633189
